data_2107200
loop_
_publ_author_name
'Tillmanns, E.'

_publ_section_title
;
 Die Kristallstruktur von Ba Ti5 O11
;
_journal_name_full 'Acta Crystallographica B (24,1968-38,1982)'
_journal_page_first 1444
_journal_page_last 1452
_journal_volume 25
_journal_year 1969
_chemical_formula_sum 'Ba O11 Ti5'
_chemical_name_systematic 'Ba Ti5 O11'
_space_group_IT_number 14
_symmetry_space_group_name_Hall '-P 2yn'
_symmetry_space_group_name_H-M 'P 1 21/n 1'
_cell_angle_alpha 90
_cell_angle_beta 98.33
_cell_angle_gamma 90
_cell_formula_units_Z 4
_cell_length_a 7.67
_cell_length_b 14.02
_cell_length_c 7.52
_cell_volume 800.120
_citation_journal_id_ASTM ACBCAR
_cod_data_source_file Tillmanns_ACBCAR_1969_1128.cif
_cod_data_source_block Ba1O11Ti5
_cod_original_cell_volume 800.12
_cod_original_sg_symbol_Hall '-P 2ybc (x-z,y,z)'
_cod_original_formula_sum 'Ba1 O11 Ti5'
_cod_database_code 2107200

loop_
_symmetry_equiv_pos_as_xyz
x,y,z
-x+1/2,y+1/2,-z+1/2
-x,-y,-z
x-1/2,-y-1/2,z-1/2

loop_
_atom_site_label
_atom_site_type_symbol
_atom_site_fract_x
_atom_site_fract_y
_atom_site_fract_z
_atom_site_occupancy
_atom_site_U_iso_or_equiv
O1 O-2 0.9968 0.2505 0.0133 1 0.0
O6 O-2 0.0824 0.4146 0.8057 1 0.0
O4 O-2 0.372 0.2594 0.1409 1 0.0
O3 O-2 0.2462 0.2406 0.7671 1 0.0
Ti1 Ti+4 0.1899 0.3268 0.9519 1 0.0
Ti5 Ti+4 0.2308 0.9913 0.7533 1 0.0
O9 O-2 0.4101 0.4025 0.9176 1 0.0
O5 O-2 0.7687 0.4087 0.0655 1 0.0
Ti2 Ti+4 0.3431 0.3379 0.3677 1 0.0
O10 O-2 0.1631 0.3952 0.1711 1 0.0
Ti3 Ti+4 0.5722 0.3245 0.0843 1 0.0
O2 O-2 0.1277 0.2581 0.3913 1 0.0
O11 O-2 0.3328 0.4266 0.5399 1 0.0
Ba1 Ba+2 0.2329 0.0826 0.2008 1 0.0
O8 O-2 0.5269 0.4137 0.2768 1 0.0
Ti4 Ti+4 0.9491 0.3385 0.2443 1 0.0
O7 O-2 0.8975 0.4247 0.395 1 0.0
